data_4067154
loop_
_publ_author_name
'Yuki, Masahiro'
'Miyake, Yoshihiro'
'Nishibayashi, Yoshiaki'

_publ_section_title
;
 Preparation of Thiolate-Bridged Dinuclear Ruthenium Complexes Bearing a
 Phosphine Ligand and Application to Propargylic Reduction of Propargylic
 Alcohols with 2-Propanol
;
_journal_issue 22
_journal_name_full Organometallics
_journal_page_first 5994
_journal_paper_doi 10.1021/om100852x
_journal_volume 29
_journal_year 2010
_chemical_formula_sum 'C42.5 H50 F6 Fe O7 P Ru S4'
_chemical_formula_weight 1102.95
_chemical_name_systematic
;
 ?
;
_space_group_IT_number 176
_symmetry_cell_setting trigonal
_symmetry_space_group_name_Hall '-P 6c'
_symmetry_space_group_name_H-M 'P 63/m'
_atom_sites_solution_hydrogens geom
_atom_sites_solution_primary direct
_atom_sites_solution_secondary difmap
_audit_creation_method SHELXL-97
_cell_angle_alpha 90.00
_cell_angle_beta 90.00
_cell_angle_gamma 120.00
_cell_formula_units_Z 6
_cell_length_a 26.4554(11)
_cell_length_b 26.4554(11)
_cell_length_c 11.6852(5)
_cell_measurement_temperature 173(1)
_cell_volume 7082.6(5)
_computing_structure_refinement 'SHELXL-97 (Sheldrick, 2008)'
_diffrn_ambient_temperature 173(1)
_diffrn_measured_fraction_theta_full 0.995
_diffrn_measured_fraction_theta_max 0.995
_diffrn_radiation_monochromator graphite
_diffrn_radiation_source 'fine-focus sealed tube'
_diffrn_radiation_type MoK\a
_diffrn_radiation_wavelength 0.71069
_diffrn_reflns_av_R_equivalents 0.1378
_diffrn_reflns_av_sigmaI/netI 0.0683
_diffrn_reflns_limit_h_max 34
_diffrn_reflns_limit_h_min -34
_diffrn_reflns_limit_k_max 34
_diffrn_reflns_limit_k_min -34
_diffrn_reflns_limit_l_max 13
_diffrn_reflns_limit_l_min -15
_diffrn_reflns_number 65488
_diffrn_reflns_theta_full 27.45
_diffrn_reflns_theta_max 27.45
_diffrn_reflns_theta_min 3.08
_exptl_absorpt_coefficient_mu 0.909
_exptl_absorpt_correction_T_max 0.9402
_exptl_absorpt_correction_T_min 0.8055
_exptl_absorpt_correction_type numerical
_exptl_crystal_colour dark-green
_exptl_crystal_density_diffrn 1.552
_exptl_crystal_density_method 'not measured'
_exptl_crystal_description plate
_exptl_crystal_F_000 3384
_exptl_crystal_size_max 0.50
_exptl_crystal_size_mid 0.15
_exptl_crystal_size_min 0.03
_platon_squeeze_details
;
;
_refine_diff_density_max 0.622
_refine_diff_density_min -0.598
_refine_diff_density_rms 0.088
_refine_ls_extinction_method none
_refine_ls_goodness_of_fit_ref 1.041
_refine_ls_hydrogen_treatment riding
_refine_ls_matrix_type full
_refine_ls_number_parameters 315
_refine_ls_number_reflns 5652
_refine_ls_number_restraints 0
_refine_ls_restrained_S_all 1.041
_refine_ls_R_factor_all 0.1055
_refine_ls_R_factor_gt 0.0610
_refine_ls_shift/su_max 0.001
_refine_ls_shift/su_mean 0.000
_refine_ls_structure_factor_coef Fsqd
_refine_ls_weighting_details 'calc w=1/[\s^2^(Fo^2^)+(0.0790P)^2^+0.0000P] where P=(Fo^2^+2Fc^2^)/3'
_refine_ls_weighting_scheme calc
_refine_ls_wR_factor_gt 0.1402
_refine_ls_wR_factor_ref 0.1583
_reflns_number_gt 3622
_reflns_number_total 5652
_reflns_threshold_expression >2\s(I)
_cod_data_source_file om100852x_si_002.cif
_cod_data_source_block 4c
_cod_original_formula_sum 'C42.50 H50 F6 Fe O7 P Ru S4'
_cod_database_code 4067154

loop_
_symmetry_equiv_pos_as_xyz
'x, y, z'
'-x, -y, z+1/2'
'-y, x-y, z'
'-x+y, -x, z'
'x-y, x, z+1/2'
'y, -x+y, z+1/2'
'-x, -y, -z'
'x, y, -z-1/2'
'y, -x+y, -z'
'x-y, x, -z'
'-x+y, -x, -z-1/2'
'-y, x-y, -z-1/2'

loop_
_atom_site_label
_atom_site_type_symbol
_atom_site_fract_x
_atom_site_fract_y
_atom_site_fract_z
_atom_site_U_iso_or_equiv
_atom_site_adp_type
_atom_site_occupancy
_atom_site_symmetry_multiplicity
_atom_site_calc_flag
_atom_site_refinement_flags
C1 C 0.5822(2) -0.0122(2) 0.8112(5) 0.0531(12) Uani 1 1 d .
C2 C 0.6158(2) -0.0375(2) 0.8461(5) 0.0547(13) Uani 1 1 d .
C3 C 0.6383(3) -0.0510(3) 0.7500 0.061(2) Uani 1 2 d S
C4 C 0.5462(3) 0.0015(3) 0.8916(6) 0.090(2) Uani 1 1 d .
H4A H 0.5167 -0.0339 0.9264 0.135 Uiso 1 1 calc R
H4B H 0.5281 0.0194 0.8498 0.135 Uiso 1 1 calc R
H4C H 0.5710 0.0278 0.9500 0.135 Uiso 1 1 calc R
C5 C 0.6214(3) -0.0532(3) 0.9668(6) 0.091(2) Uani 1 1 d .
H5A H 0.6139 -0.0297 1.0188 0.136 Uiso 1 1 calc R
H5B H 0.6602 -0.0465 0.9790 0.136 Uiso 1 1 calc R
H5C H 0.5937 -0.0937 0.9798 0.136 Uiso 1 1 calc R
C6 C 0.6748(4) -0.0805(4) 0.7500 0.085(3) Uani 1 2 d S
H6A H 0.6845 -0.0846 0.6727 0.128 Uiso 0.50 1 calc PR
H6B H 0.6531 -0.1184 0.7846 0.128 Uiso 0.50 1 calc PR
H6C H 0.7100 -0.0573 0.7927 0.128 Uiso 0.50 1 calc PR
C7 C 0.7131(2) 0.1691(2) 0.8749(4) 0.0501(12) Uani 1 1 d .
C8 C 0.7326(2) 0.1406(2) 0.9474(4) 0.0497(12) Uani 1 1 d .
C9 C 0.7609(2) 0.1658(3) 1.0496(5) 0.0634(15) Uani 1 1 d .
H9 H 0.7729 0.1462 1.0986 0.076 Uiso 1 1 calc R
C10 C 0.7708(3) 0.2206(3) 1.0762(6) 0.0788(19) Uani 1 1 d .
H10 H 0.7902 0.2383 1.1437 0.095 Uiso 1 1 calc R
C11 C 0.7524(3) 0.2499(3) 1.0052(6) 0.0784(18) Uani 1 1 d .
H11 H 0.7594 0.2869 1.0251 0.094 Uiso 1 1 calc R
C12 C 0.7237(3) 0.2243(2) 0.9043(5) 0.0694(16) Uani 1 1 d .
H12 H 0.7115 0.2441 0.8562 0.083 Uiso 1 1 calc R
C13 C 0.6087(3) 0.1386(3) 0.7500 0.062(2) Uani 1 2 d S
C14 C 0.5842(3) 0.1413(2) 0.8528(7) 0.0805(19) Uani 1 1 d .
H14 H 0.6006 0.1392 0.9218 0.097 Uiso 1 1 calc R
C15 C 0.5348(3) 0.1473(3) 0.8520(11) 0.126(4) Uani 1 1 d .
H15 H 0.5184 0.1497 0.9207 0.151 Uiso 1 1 calc R
C16 C 0.5101(5) 0.1496(5) 0.7500 0.138(7) Uani 1 2 d S
H16 H 0.4766 0.1527 0.7500 0.166 Uiso 1 2 calc SR
C17 C 0.84696(19) 0.0731(2) 0.8120(4) 0.0449(10) Uani 1 1 d .
C18 C 0.86193(18) 0.1300(2) 0.8484(4) 0.0434(10) Uani 1 1 d .
C19 C 0.8686(3) 0.1648(3) 0.7500 0.0416(14) Uani 1 2 d S
C20 C 0.8380(2) 0.0232(2) 0.8873(5) 0.0576(13) Uani 1 1 d .
H20A H 0.8751 0.0272 0.9061 0.086 Uiso 1 1 calc R
H20B H 0.8147 -0.0130 0.8476 0.086 Uiso 1 1 calc R
H20C H 0.8184 0.0234 0.9563 0.086 Uiso 1 1 calc R
C21 C 0.8731(2) 0.1512(2) 0.9692(4) 0.0539(12) Uani 1 1 d .
H21A H 0.8501 0.1192 1.0198 0.081 Uiso 1 1 calc R
H21B H 0.8626 0.1809 0.9787 0.081 Uiso 1 1 calc R
H21C H 0.9137 0.1671 0.9866 0.081 Uiso 1 1 calc R
C22 C 0.8813(3) 0.2270(3) 0.7500 0.0541(18) Uani 1 2 d S
H22A H 0.8574 0.2315 0.6936 0.081 Uiso 0.50 1 calc PR
H22B H 0.9217 0.2527 0.7322 0.081 Uiso 0.50 1 calc PR
H22C H 0.8728 0.2366 0.8242 0.081 Uiso 0.50 1 calc PR
C23 C 0.8606(4) 0.0345(3) 0.2500 0.062(2) Uani 1 2 d S
C24 C 0.6078(8) 0.2168(6) 0.2500 0.121(5) Uani 1 2 d S
O1 O 0.8183(3) 0.1033(2) 0.2500 0.0759(16) Uani 1 2 d S
O2 O 0.76586(17) 0.01198(17) 0.1461(3) 0.0707(10) Uani 1 1 d .
O3 O 0.5024(5) 0.1688(6) 0.2500 0.080(4) Uani 0.50 2 d SP
O4 O 0.5552(14) 0.1320(13) 0.342(3) 0.46(4) Uani 0.50 1 d P
O5 O 0.5516(9) 0.1082(8) 0.2500 0.25(2) Uani 0.50 2 d SP
O6 O 0.5197(10) 0.1480(7) 0.3550(19) 0.256(16) Uani 0.50 1 d P
F1 F 0.8470(2) -0.0204(2) 0.2500 0.0975(18) Uani 1 2 d S
F2 F 0.89334(14) 0.05946(17) 0.3418(3) 0.0843(10) Uani 1 1 d .
F3 F 0.6546(4) 0.2150(5) 0.279(2) 0.202(11) Uani 0.50 1 d P
F4 F 0.6142(3) 0.2501(4) 0.1682(8) 0.291(6) Uani 1 1 d .
P1 P 0.67201(8) 0.12881(8) 0.7500 0.0453(4) Uani 1 2 d S
S1 S 0.72060(5) 0.07006(5) 0.90733(10) 0.0448(3) Uani 1 1 d .
S2 S 0.79473(9) 0.04121(8) 0.2500 0.0574(5) Uani 1 2 d S
S3 S 0.54438(11) 0.15583(11) 0.2500 0.0867(8) Uani 1 2 d S
Fe1 Fe 0.66751(4) 0.04231(4) 0.7500 0.0408(2) Uani 1 2 d S
Ru1 Ru 0.77888(2) 0.08844(2) 0.7500 0.03942(17) Uani 1 2 d S

loop_
_atom_site_aniso_label
_atom_site_aniso_U_11
_atom_site_aniso_U_22
_atom_site_aniso_U_33
_atom_site_aniso_U_23
_atom_site_aniso_U_13
_atom_site_aniso_U_12
C1 0.043(2) 0.042(2) 0.066(3) -0.004(2) 0.010(2) 0.015(2)
C2 0.048(3) 0.046(3) 0.058(3) 0.007(2) -0.006(2) 0.014(2)
C3 0.058(5) 0.050(4) 0.069(5) 0.000 0.000 0.023(4)
C4 0.078(4) 0.062(4) 0.119(6) 0.003(4) 0.050(4) 0.027(3)
C5 0.106(5) 0.066(4) 0.074(5) 0.024(3) -0.003(4) 0.023(4)
C6 0.068(5) 0.067(5) 0.134(9) 0.000 0.000 0.044(5)
C7 0.052(3) 0.049(3) 0.050(3) -0.008(2) 0.003(2) 0.026(2)
C8 0.046(3) 0.059(3) 0.045(3) -0.009(2) 0.006(2) 0.026(2)
C9 0.061(3) 0.078(4) 0.050(3) -0.018(3) -0.005(3) 0.034(3)
C10 0.074(4) 0.092(5) 0.063(4) -0.036(4) -0.007(3) 0.035(4)
C11 0.090(4) 0.064(4) 0.081(5) -0.022(3) -0.006(4) 0.038(3)
C12 0.075(4) 0.058(3) 0.073(4) -0.009(3) 0.000(3) 0.033(3)
C13 0.046(4) 0.049(4) 0.095(6) 0.000 0.000 0.027(3)
C14 0.064(4) 0.056(3) 0.131(6) -0.001(4) 0.020(4) 0.037(3)
C15 0.074(5) 0.065(4) 0.248(13) 0.003(6) 0.048(6) 0.042(4)
C16 0.056(7) 0.082(8) 0.29(2) 0.000 0.000 0.046(6)
C17 0.041(2) 0.048(3) 0.044(3) 0.000(2) -0.002(2) 0.020(2)
C18 0.039(2) 0.050(3) 0.041(3) -0.003(2) 0.001(2) 0.022(2)
C19 0.036(3) 0.040(3) 0.042(4) 0.000 0.000 0.014(3)
C20 0.067(3) 0.057(3) 0.054(3) 0.009(2) -0.003(3) 0.034(3)
C21 0.051(3) 0.060(3) 0.051(3) -0.010(2) -0.009(2) 0.027(2)
C22 0.050(4) 0.042(4) 0.070(5) 0.000 0.000 0.023(3)
C23 0.069(5) 0.051(4) 0.047(4) 0.000 0.000 0.014(4)
C24 0.198(17) 0.094(9) 0.091(9) 0.000 0.000 0.088(10)
O1 0.096(5) 0.053(3) 0.076(4) 0.000 0.000 0.036(3)
O2 0.074(2) 0.081(3) 0.047(2) -0.0075(19) -0.0078(18) 0.031(2)
O3 0.044(6) 0.084(9) 0.125(13) 0.000 0.000 0.042(6)
O4 0.34(3) 0.27(3) 0.47(5) 0.26(3) -0.29(3) -0.07(2)
O5 0.065(11) 0.034(8) 0.59(8) 0.000 0.000 -0.015(7)
O6 0.27(2) 0.102(11) 0.24(2) -0.059(13) 0.20(2) -0.024(13)
F1 0.075(3) 0.055(3) 0.159(6) 0.000 0.000 0.030(3)
F2 0.072(2) 0.102(3) 0.066(2) -0.011(2) -0.0148(18) 0.0344(19)
F3 0.098(6) 0.155(8) 0.34(3) -0.033(13) -0.136(14) 0.051(6)
F4 0.159(6) 0.235(8) 0.359(14) 0.168(8) -0.080(7) 0.009(6)
P1 0.0447(9) 0.0487(10) 0.0464(10) 0.000 0.000 0.0264(8)
S1 0.0433(6) 0.0530(7) 0.0376(6) 0.0004(5) 0.0007(5) 0.0237(5)
S2 0.0655(12) 0.0560(11) 0.0442(10) 0.000 0.000 0.0256(9)
S3 0.0785(16) 0.0742(16) 0.115(2) 0.000 0.000 0.0441(14)
Fe1 0.0361(5) 0.0441(5) 0.0397(5) 0.000 0.000 0.0182(4)
Ru1 0.0369(3) 0.0445(3) 0.0365(3) 0.000 0.000 0.0201(2)

loop_
_atom_type_symbol
_atom_type_description
_atom_type_scat_dispersion_real
_atom_type_scat_dispersion_imag
_atom_type_scat_source
C C 0.0033 0.0016 'International Tables Vol C Tables 4.2.6.8 and 6.1.1.4'
H H 0.0000 0.0000 'International Tables Vol C Tables 4.2.6.8 and 6.1.1.4'
O O 0.0106 0.0060 'International Tables Vol C Tables 4.2.6.8 and 6.1.1.4'
F F 0.0171 0.0103 'International Tables Vol C Tables 4.2.6.8 and 6.1.1.4'
P P 0.1023 0.0942 'International Tables Vol C Tables 4.2.6.8 and 6.1.1.4'
S S 0.1246 0.1234 'International Tables Vol C Tables 4.2.6.8 and 6.1.1.4'
Fe Fe 0.3463 0.8444 'International Tables Vol C Tables 4.2.6.8 and 6.1.1.4'
Ru Ru -1.2594 0.8363 'International Tables Vol C Tables 4.2.6.8 and 6.1.1.4'

loop_
_geom_angle_atom_site_label_1
_geom_angle_atom_site_label_2
_geom_angle_atom_site_label_3
_geom_angle
_geom_angle_site_symmetry_1
_geom_angle_site_symmetry_3
C2 C1 C1 106.7(3) . 8_557
C2 C1 C4 123.8(5) . .
C1 C1 C4 128.7(4) 8_557 .
C2 C1 Fe1 73.1(3) . .
C1 C1 Fe1 70.13(14) 8_557 .
C4 C1 Fe1 129.7(4) . .
C3 C2 C1 109.8(5) . .
C3 C2 C5 124.7(5) . .
C1 C2 C5 125.2(5) . .
C3 C2 Fe1 72.0(4) . .
C1 C2 Fe1 68.3(3) . .
C5 C2 Fe1 131.0(4) . .
C2 C3 C2 106.8(7) . 8_557
C2 C3 C6 126.4(3) . .
C2 C3 C6 126.4(3) 8_557 .
C2 C3 Fe1 70.6(4) . .
C2 C3 Fe1 70.6(4) 8_557 .
C6 C3 Fe1 128.7(6) . .
C1 C4 H4A 109.5 . .
C1 C4 H4B 109.5 . .
H4A C4 H4B 109.5 . .
C1 C4 H4C 109.5 . .
H4A C4 H4C 109.5 . .
H4B C4 H4C 109.5 . .
C2 C5 H5A 109.5 . .
C2 C5 H5B 109.5 . .
H5A C5 H5B 109.5 . .
C2 C5 H5C 109.5 . .
H5A C5 H5C 109.5 . .
H5B C5 H5C 109.5 . .
C3 C6 H6A 109.5 . .
C3 C6 H6B 109.5 . .
H6A C6 H6B 109.5 . .
C3 C6 H6C 109.5 . .
H6A C6 H6C 109.5 . .
H6B C6 H6C 109.5 . .
C12 C7 C8 119.0(5) . .
C12 C7 P1 124.4(4) . .
C8 C7 P1 116.6(4) . .
C9 C8 C7 121.3(5) . .
C9 C8 S1 119.8(4) . .
C7 C8 S1 118.9(4) . .
C10 C9 C8 118.3(6) . .
C10 C9 H9 120.9 . .
C8 C9 H9 120.9 . .
C9 C10 C11 121.5(6) . .
C9 C10 H10 119.3 . .
C11 C10 H10 119.3 . .
C10 C11 C12 119.9(6) . .
C10 C11 H11 120.0 . .
C12 C11 H11 120.0 . .
C11 C12 C7 120.1(6) . .
C11 C12 H12 120.0 . .
C7 C12 H12 120.0 . .
C14 C13 C14 120.5(8) . 8_557
C14 C13 P1 119.8(4) . .
C14 C13 P1 119.8(4) 8_557 .
C13 C14 C15 119.4(8) . .
C13 C14 H14 120.3 . .
C15 C14 H14 120.3 . .
C16 C15 C14 120.2(11) . .
C16 C15 H15 119.9 . .
C14 C15 H15 119.9 . .
C15 C16 C15 120.3(11) . 8_557
C15 C16 H16 119.9 . .
C15 C16 H16 119.9 8_557 .
C18 C17 C17 107.5(3) . 8_557
C18 C17 C20 126.5(4) . .
C17 C17 C20 125.8(3) 8_557 .
C18 C17 Ru1 73.5(3) . .
C17 C17 Ru1 70.41(12) 8_557 .
C20 C17 Ru1 125.5(3) . .
C17 C18 C19 108.8(4) . .
C17 C18 C21 125.5(4) . .
C19 C18 C21 125.6(4) . .
C17 C18 Ru1 68.7(2) . .
C19 C18 Ru1 71.0(3) . .
C21 C18 Ru1 129.5(3) . .
C18 C19 C18 107.4(5) 8_557 .
C18 C19 C22 126.3(3) 8_557 .
C18 C19 C22 126.3(3) . .
C18 C19 Ru1 71.5(3) 8_557 .
C18 C19 Ru1 71.5(3) . .
C22 C19 Ru1 123.2(4) . .
C17 C20 H20A 109.5 . .
C17 C20 H20B 109.5 . .
H20A C20 H20B 109.5 . .
C17 C20 H20C 109.5 . .
H20A C20 H20C 109.5 . .
H20B C20 H20C 109.5 . .
C18 C21 H21A 109.5 . .
C18 C21 H21B 109.5 . .
H21A C21 H21B 109.5 . .
C18 C21 H21C 109.5 . .
H21A C21 H21C 109.5 . .
H21B C21 H21C 109.5 . .
C19 C22 H22A 109.5 . .
C19 C22 H22B 109.5 . .
H22A C22 H22B 109.5 . .
C19 C22 H22C 109.5 . .
H22A C22 H22C 109.5 . .
H22B C22 H22C 109.5 . .
F1 C23 F2 107.5(5) . .
F1 C23 F2 107.5(5) . 8_556
F2 C23 F2 107.6(6) . 8_556
F1 C23 S2 111.1(5) . .
F2 C23 S2 111.5(4) . .
F2 C23 S2 111.5(4) 8_556 .
F4 C24 F4 99.5(14) 8_556 .
F4 C24 F3 91.7(13) 8_556 .
F4 C24 F3 115.2(17) . .
F4 C24 F3 115.2(17) 8_556 8_556
F4 C24 F3 91.7(13) . 8_556
F3 C24 F3 30(2) . 8_556
F4 C24 S3 113.7(10) 8_556 .
F4 C24 S3 113.7(10) . .
F3 C24 S3 118.9(9) . .
F3 C24 S3 118.9(9) 8_556 .
S3 O3 O6 57.0(8) . .
S3 O3 O6 57.0(8) . 8_556
O6 O3 O6 109.1(15) . 8_556
O6 O4 O5 115(2) . .
O6 O4 S3 63.8(15) . .
O5 O4 S3 64.1(16) . .
O4 O5 O4 122(3) . 8_556
O4 O5 S3 62.3(17) . .
O4 O5 S3 62.3(17) 8_556 .
O4 O6 S3 62.7(16) . .
O4 O6 O3 117(2) . .
S3 O6 O3 54.4(10) . .
F3 F3 C24 75.0(11) 8_556 .
C7 P1 C7 107.1(3) . 8_557
C7 P1 C13 103.9(2) . .
C7 P1 C13 103.9(2) 8_557 .
C7 P1 Fe1 108.13(17) . .
C7 P1 Fe1 108.13(17) 8_557 .
C13 P1 Fe1 124.5(3) . .
C8 S1 Fe1 108.44(18) . .
C8 S1 Ru1 103.79(16) . .
Fe1 S1 Ru1 69.54(4) . .
O1 S2 O2 115.2(2) . .
O1 S2 O2 115.2(2) . 8_556
O2 S2 O2 115.3(3) . 8_556
O1 S2 C23 102.7(4) . .
O2 S2 C23 102.8(2) . .
O2 S2 C23 102.8(2) 8_556 .
O3 S3 O4 122(2) . .
O3 S3 O4 122(2) . 8_556
O4 S3 O4 106(5) . 8_556
O3 S3 O6 68.6(14) . .
O4 S3 O6 54(2) . .
O4 S3 O6 148.1(17) 8_556 .
O3 S3 O6 68.6(14) . 8_556
O4 S3 O6 148.1(17) . 8_556
O4 S3 O6 54(2) 8_556 8_556
O6 S3 O6 130(3) . 8_556
O3 S3 O5 140.0(10) . .
O4 S3 O5 54(2) . .
O4 S3 O5 54(2) 8_556 .
O6 S3 O5 97.9(12) . .
O6 S3 O5 97.9(12) 8_556 .
O3 S3 C24 108.9(8) . .
O4 S3 C24 96.2(11) . .
O4 S3 C24 96.2(11) 8_556 .
O6 S3 C24 109.1(8) . .
O6 S3 C24 109.1(8) 8_556 .
O5 S3 C24 111.1(10) . .
C1 Fe1 C1 39.7(3) . 8_557
C1 Fe1 C2 64.59(18) . 8_557
C1 Fe1 C2 38.62(19) 8_557 8_557
C1 Fe1 C2 38.62(19) . .
C1 Fe1 C2 64.59(18) 8_557 .
C2 Fe1 C2 62.4(3) 8_557 .
C1 Fe1 C3 64.8(2) . .
C1 Fe1 C3 64.8(2) 8_557 .
C2 Fe1 C3 37.47(18) 8_557 .
C2 Fe1 C3 37.47(18) . .
C1 Fe1 S1 103.36(15) . .
C1 Fe1 S1 142.93(15) 8_557 .
C2 Fe1 S1 137.99(16) 8_557 .
C2 Fe1 S1 83.05(14) . .
C3 Fe1 S1 100.52(12) . .
C1 Fe1 S1 142.93(15) . 8_557
C1 Fe1 S1 103.36(15) 8_557 8_557
C2 Fe1 S1 83.05(14) 8_557 8_557
C2 Fe1 S1 137.99(16) . 8_557
C3 Fe1 S1 100.52(12) . 8_557
S1 Fe1 S1 113.00(7) . 8_557
C1 Fe1 P1 101.02(14) . .
C1 Fe1 P1 101.02(14) 8_557 .
C2 Fe1 P1 133.04(15) 8_557 .
C2 Fe1 P1 133.04(15) . .
C3 Fe1 P1 164.8(2) . .
S1 Fe1 P1 87.71(5) . .
S1 Fe1 P1 87.71(5) 8_557 .
C1 Fe1 Ru1 155.45(15) . .
C1 Fe1 Ru1 155.45(15) 8_557 .
C2 Fe1 Ru1 118.63(13) 8_557 .
C2 Fe1 Ru1 118.63(13) . .
C3 Fe1 Ru1 102.2(2) . .
S1 Fe1 Ru1 56.80(3) . .
S1 Fe1 Ru1 56.80(3) 8_557 .
P1 Fe1 Ru1 93.01(6) . .
C17 Ru1 C17 39.2(2) 8_557 .
C17 Ru1 C19 63.77(19) 8_557 .
C17 Ru1 C19 63.77(19) . .
C17 Ru1 C18 63.64(16) 8_557 .
C17 Ru1 C18 37.73(17) . .
C19 Ru1 C18 37.49(14) . .
C17 Ru1 C18 37.73(17) 8_557 8_557
C17 Ru1 C18 63.64(16) . 8_557
C19 Ru1 C18 37.49(14) . 8_557
C18 Ru1 C18 62.3(2) . 8_557
C17 Ru1 S1 103.12(12) 8_557 8_557
C17 Ru1 S1 139.94(13) . 8_557
C19 Ru1 S1 119.59(7) . 8_557
C18 Ru1 S1 156.09(12) . 8_557
C18 Ru1 S1 94.80(12) 8_557 8_557
C17 Ru1 S1 139.94(13) 8_557 .
C17 Ru1 S1 103.12(12) . .
C19 Ru1 S1 119.59(7) . .
C18 Ru1 S1 94.80(12) . .
C18 Ru1 S1 156.09(12) 8_557 .
S1 Ru1 S1 106.81(6) 8_557 .
C17 Ru1 Fe1 141.09(12) 8_557 .
C17 Ru1 Fe1 141.09(12) . .
C19 Ru1 Fe1 152.28(17) . .
C18 Ru1 Fe1 148.39(11) . .
C18 Ru1 Fe1 148.39(11) 8_557 .
S1 Ru1 Fe1 53.67(3) 8_557 .
S1 Ru1 Fe1 53.67(3) . .

loop_
_geom_bond_atom_site_label_1
_geom_bond_atom_site_label_2
_geom_bond_distance
_geom_bond_site_symmetry_2
C1 C2 1.414(7) .
C1 C1 1.431(11) 8_557
C1 C4 1.503(7) .
C1 Fe1 2.106(5) .
C2 C3 1.399(7) .
C2 C5 1.499(8) .
C2 Fe1 2.168(5) .
C3 C2 1.399(7) 8_557
C3 C6 1.517(11) .
C3 Fe1 2.186(7) .
C4 H4A 0.9600 .
C4 H4B 0.9600 .
C4 H4C 0.9600 .
C5 H5A 0.9600 .
C5 H5B 0.9600 .
C5 H5C 0.9600 .
C6 H6A 0.9600 .
C6 H6B 0.9600 .
C6 H6C 0.9600 .
C7 C12 1.385(7) .
C7 C8 1.392(7) .
C7 P1 1.814(5) .
C8 C9 1.390(7) .
C8 S1 1.792(5) .
C9 C10 1.374(8) .
C9 H9 0.9300 .
C10 C11 1.379(9) .
C10 H10 0.9300 .
C11 C12 1.382(8) .
C11 H11 0.9300 .
C12 H12 0.9300 .
C13 C14 1.384(7) .
C13 C14 1.384(7) 8_557
C13 P1 1.818(7) .
C14 C15 1.394(9) .
C14 H14 0.9300 .
C15 C16 1.374(12) .
C15 H15 0.9300 .
C16 C15 1.374(12) 8_557
C16 H16 0.9300 .
C17 C18 1.419(6) .
C17 C17 1.449(9) 8_557
C17 C20 1.504(6) .
C17 Ru1 2.160(4) .
C18 C19 1.427(6) .
C18 C21 1.492(6) .
C18 Ru1 2.223(4) .
C19 C18 1.427(6) 8_557
C19 C22 1.507(9) .
C19 Ru1 2.218(6) .
C20 H20A 0.9600 .
C20 H20B 0.9600 .
C20 H20C 0.9600 .
C21 H21A 0.9600 .
C21 H21B 0.9600 .
C21 H21C 0.9600 .
C22 H22A 0.9600 .
C22 H22B 0.9600 .
C22 H22C 0.9600 .
C23 F1 1.310(9) .
C23 F2 1.329(5) .
C23 F2 1.329(5) 8_556
C23 S2 1.838(9) .
C24 F4 1.252(9) 8_556
C24 F4 1.252(9) .
C24 F3 1.307(17) .
C24 F3 1.307(17) 8_556
C24 S3 1.647(16) .
O1 S2 1.437(5) .
O2 S2 1.437(4) .
O3 S3 1.315(11) .
O3 O6 1.51(3) .
O3 O6 1.51(3) 8_556
O4 O6 1.22(5) .
O4 O5 1.22(5) .
O4 S3 1.344(18) .
O5 O4 1.22(5) 8_556
O5 S3 1.37(2) .
O6 S3 1.357(14) .
F3 F3 0.68(5) 8_556
P1 C7 1.814(5) 8_557
P1 Fe1 2.231(2) .
S1 Fe1 2.2046(12) .
S1 Ru1 2.2898(12) .
S2 O2 1.437(4) 8_556
S3 O4 1.344(18) 8_556
S3 O6 1.357(14) 8_556
Fe1 C1 2.106(5) 8_557
Fe1 C2 2.168(5) 8_557
Fe1 S1 2.2046(12) 8_557
Fe1 Ru1 2.5639(10) .
Ru1 C17 2.160(4) 8_557
Ru1 C18 2.223(4) 8_557
Ru1 S1 2.2898(12) 8_557

loop_
_geom_torsion_atom_site_label_1
_geom_torsion_atom_site_label_2
_geom_torsion_atom_site_label_3
_geom_torsion_atom_site_label_4
_geom_torsion
_geom_torsion_site_symmetry_1
_geom_torsion_site_symmetry_4
C1 C1 C2 C3 2.2(5) 8_557 .
C4 C1 C2 C3 173.0(5) . .
Fe1 C1 C2 C3 -60.2(4) . .
C1 C1 C2 C5 -171.8(4) 8_557 .
C4 C1 C2 C5 -1.1(8) . .
Fe1 C1 C2 C5 125.7(5) . .
C1 C1 C2 Fe1 62.45(13) 8_557 .
C4 C1 C2 Fe1 -126.8(5) . .
C1 C2 C3 C2 -3.6(7) . 8_557
C5 C2 C3 C2 170.5(4) . 8_557
Fe1 C2 C3 C2 -61.6(5) . 8_557
C1 C2 C3 C6 -177.7(7) . .
C5 C2 C3 C6 -3.6(11) . .
Fe1 C2 C3 C6 124.3(8) . .
C1 C2 C3 Fe1 58.0(4) . .
C5 C2 C3 Fe1 -127.9(5) . .
C12 C7 C8 C9 1.7(7) . .
P1 C7 C8 C9 -175.4(4) . .
C12 C7 C8 S1 -178.4(4) . .
P1 C7 C8 S1 4.5(5) . .
C7 C8 C9 C10 -1.8(8) . .
S1 C8 C9 C10 178.3(4) . .
C8 C9 C10 C11 1.0(9) . .
C9 C10 C11 C12 -0.3(10) . .
C10 C11 C12 C7 0.3(9) . .
C8 C7 C12 C11 -1.0(8) . .
P1 C7 C12 C11 175.9(5) . .
C14 C13 C14 C15 -0.5(11) 8_557 .
P1 C13 C14 C15 -178.3(5) . .
C13 C14 C15 C16 0.9(12) . .
C14 C15 C16 C15 -1.4(18) . 8_557
C17 C17 C18 C19 2.7(4) 8_557 .
C20 C17 C18 C19 177.7(5) . .
Ru1 C17 C18 C19 -60.0(3) . .
C17 C17 C18 C21 -173.3(4) 8_557 .
C20 C17 C18 C21 1.7(7) . .
Ru1 C17 C18 C21 124.1(4) . .
C17 C17 C18 Ru1 62.65(11) 8_557 .
C20 C17 C18 Ru1 -122.4(5) . .
C17 C18 C19 C18 -4.3(6) . 8_557
C21 C18 C19 C18 171.6(3) . 8_557
Ru1 C18 C19 C18 -62.9(4) . 8_557
C17 C18 C19 C22 176.6(6) . .
C21 C18 C19 C22 -7.5(9) . .
Ru1 C18 C19 C22 118.0(6) . .
C17 C18 C19 Ru1 58.6(3) . .
C21 C18 C19 Ru1 -125.5(5) . .
O6 O4 O5 O4 57(6) . 8_556
S3 O4 O5 O4 17(5) . 8_556
O6 O4 O5 S3 40(2) . .
O5 O4 O6 S3 -40(2) . .
O5 O4 O6 O3 -34(3) . .
S3 O4 O6 O3 6.3(18) . .
S3 O3 O6 O4 -7(2) . .
O6 O3 O6 O4 17(3) 8_556 .
O6 O3 O6 S3 24.1(14) 8_556 .
F4 C24 F3 F3 -143.0(8) 8_556 8_556
F4 C24 F3 F3 -41.7(9) . 8_556
S3 C24 F3 F3 98.5(7) . 8_556
C12 C7 P1 C7 65.1(6) . 8_557
C8 C7 P1 C7 -117.9(4) . 8_557
C12 C7 P1 C13 -44.5(5) . .
C8 C7 P1 C13 132.5(4) . .
C12 C7 P1 Fe1 -178.5(4) . .
C8 C7 P1 Fe1 -1.5(4) . .
C14 C13 P1 C7 -35.1(6) . .
C14 C13 P1 C7 147.1(6) 8_557 .
C14 C13 P1 C7 -147.1(6) . 8_557
C14 C13 P1 C7 35.1(6) 8_557 8_557
C14 C13 P1 Fe1 88.9(6) . .
C14 C13 P1 Fe1 -88.9(6) 8_557 .
C9 C8 S1 Fe1 174.6(4) . .
C7 C8 S1 Fe1 -5.3(4) . .
C9 C8 S1 Ru1 -112.7(4) . .
C7 C8 S1 Ru1 67.4(4) . .
F1 C23 S2 O1 180.0 . .
F2 C23 S2 O1 60.1(4) . .
F2 C23 S2 O1 -60.1(4) 8_556 .
F1 C23 S2 O2 -60.06(18) . .
F2 C23 S2 O2 -179.9(4) . .
F2 C23 S2 O2 59.8(5) 8_556 .
F1 C23 S2 O2 60.06(18) . 8_556
F2 C23 S2 O2 -59.8(5) . 8_556
F2 C23 S2 O2 179.9(4) 8_556 8_556
O6 O3 S3 O4 7(2) . .
O6 O3 S3 O4 -146.1(14) 8_556 .
O6 O3 S3 O4 146.1(14) . 8_556
O6 O3 S3 O4 -7(2) 8_556 8_556
O6 O3 S3 O6 -152.6(15) 8_556 .
O6 O3 S3 O6 152.6(15) . 8_556
O6 O3 S3 O5 76.3(8) . .
O6 O3 S3 O5 -76.3(8) 8_556 .
O6 O3 S3 C24 -103.7(8) . .
O6 O3 S3 C24 103.7(8) 8_556 .
O6 O4 S3 O3 -8(2) . .
O5 O4 S3 O3 132(2) . .
O6 O4 S3 O4 -152.6(16) . 8_556
O5 O4 S3 O4 -13(3) . 8_556
O5 O4 S3 O6 139(2) . .
O6 O4 S3 O6 -108(6) . 8_556
O5 O4 S3 O6 31(6) . 8_556
O6 O4 S3 O5 -139(2) . .
O6 O4 S3 C24 109.2(14) . .
O5 O4 S3 C24 -111.7(16) . .
O4 O6 S3 O3 173(2) . .
O3 O6 S3 O4 -173(2) . .
O4 O6 S3 O4 57(6) . 8_556
O3 O6 S3 O4 -116(5) . 8_556
O4 O6 S3 O6 139(2) . 8_556
O3 O6 S3 O6 -34(2) . 8_556
O4 O6 S3 O5 32(2) . .
O3 O6 S3 O5 -141.0(10) . .
O4 O6 S3 C24 -83.5(18) . .
O3 O6 S3 C24 103.5(11) . .
O4 O5 S3 O3 -98(2) . .
O4 O5 S3 O3 98(2) 8_556 .
O4 O5 S3 O4 -164(4) 8_556 .
O4 O5 S3 O4 164(4) . 8_556
O4 O5 S3 O6 -32(2) . .
O4 O5 S3 O6 164(2) 8_556 .
O4 O5 S3 O6 -164(2) . 8_556
O4 O5 S3 O6 32(2) 8_556 8_556
O4 O5 S3 C24 82(2) . .
O4 O5 S3 C24 -82(2) 8_556 .
F4 C24 S3 O3 56.5(11) 8_556 .
F4 C24 S3 O3 -56.5(11) . .
F3 C24 S3 O3 162.8(13) . .
F3 C24 S3 O3 -162.8(13) 8_556 .
F4 C24 S3 O4 -70(3) 8_556 .
F4 C24 S3 O4 177(3) . .
F3 C24 S3 O4 36(3) . .
F3 C24 S3 O4 71(3) 8_556 .
F4 C24 S3 O4 -177(3) 8_556 8_556
F4 C24 S3 O4 70(3) . 8_556
F3 C24 S3 O4 -71(3) . 8_556
F3 C24 S3 O4 -36(3) 8_556 8_556
F4 C24 S3 O6 -16.7(19) 8_556 .
F4 C24 S3 O6 -129.7(17) . .
F3 C24 S3 O6 90(2) . .
F3 C24 S3 O6 124.1(19) 8_556 .
F4 C24 S3 O6 129.7(17) 8_556 8_556
F4 C24 S3 O6 16.7(19) . 8_556
F3 C24 S3 O6 -124.1(19) . 8_556
F3 C24 S3 O6 -90(2) 8_556 8_556
F4 C24 S3 O5 -123.5(11) 8_556 .
F4 C24 S3 O5 123.5(11) . .
F3 C24 S3 O5 -17.2(13) . .
F3 C24 S3 O5 17.2(13) 8_556 .
C2 C1 Fe1 C1 115.5(3) . 8_557
C4 C1 Fe1 C1 -124.3(6) . 8_557
C2 C1 Fe1 C2 76.9(4) . 8_557
C1 C1 Fe1 C2 -38.59(19) 8_557 8_557
C4 C1 Fe1 C2 -162.9(6) . 8_557
C1 C1 Fe1 C2 -115.5(3) 8_557 .
C4 C1 Fe1 C2 120.2(7) . .
C2 C1 Fe1 C3 35.3(3) . .
C1 C1 Fe1 C3 -80.22(13) 8_557 .
C4 C1 Fe1 C3 155.5(6) . .
C2 C1 Fe1 S1 -60.2(3) . .
C1 C1 Fe1 S1 -175.71(9) 8_557 .
C4 C1 Fe1 S1 60.0(6) . .
C2 C1 Fe1 S1 108.5(3) . 8_557
C1 C1 Fe1 S1 -6.94(15) 8_557 8_557
C4 C1 Fe1 S1 -131.2(5) . 8_557
C2 C1 Fe1 P1 -150.5(3) . .
C1 C1 Fe1 P1 94.03(6) 8_557 .
C4 C1 Fe1 P1 -30.3(6) . .
C2 C1 Fe1 Ru1 -26.8(5) . .
C1 C1 Fe1 Ru1 -142.3(3) 8_557 .
C4 C1 Fe1 Ru1 93.4(6) . .
C3 C2 Fe1 C1 120.8(5) . .
C5 C2 Fe1 C1 -118.4(7) . .
C3 C2 Fe1 C1 81.1(4) . 8_557
C1 C2 Fe1 C1 -39.7(3) . 8_557
C5 C2 Fe1 C1 -158.1(6) . 8_557
C3 C2 Fe1 C2 37.8(4) . 8_557
C1 C2 Fe1 C2 -83.0(3) . 8_557
C5 C2 Fe1 C2 158.6(5) . 8_557
C1 C2 Fe1 C3 -120.8(5) . .
C5 C2 Fe1 C3 120.7(7) . .
C3 C2 Fe1 S1 -117.5(3) . .
C1 C2 Fe1 S1 121.7(3) . .
C5 C2 Fe1 S1 3.3(6) . .
C3 C2 Fe1 S1 -0.5(4) . 8_557
C1 C2 Fe1 S1 -121.4(3) . 8_557
C5 C2 Fe1 S1 120.2(5) . 8_557
C3 C2 Fe1 P1 162.2(3) . .
C1 C2 Fe1 P1 41.4(4) . .
C5 C2 Fe1 P1 -77.0(6) . .
C3 C2 Fe1 Ru1 -71.5(4) . .
C1 C2 Fe1 Ru1 167.7(2) . .
C5 C2 Fe1 Ru1 49.2(6) . .
C2 C3 Fe1 C1 -36.3(3) . .
C2 C3 Fe1 C1 80.4(4) 8_557 .
C6 C3 Fe1 C1 -157.94(17) . .
C2 C3 Fe1 C1 -80.4(4) . 8_557
C2 C3 Fe1 C1 36.3(3) 8_557 8_557
C6 C3 Fe1 C1 157.94(17) . 8_557
C2 C3 Fe1 C2 -116.8(6) . 8_557
C6 C3 Fe1 C2 121.6(3) . 8_557
C2 C3 Fe1 C2 116.8(6) 8_557 .
C6 C3 Fe1 C2 -121.6(3) . .
C2 C3 Fe1 S1 63.6(3) . .
C2 C3 Fe1 S1 -179.6(3) 8_557 .
C6 C3 Fe1 S1 -58.01(5) . .
C2 C3 Fe1 S1 179.6(3) . 8_557
C2 C3 Fe1 S1 -63.6(3) 8_557 8_557
C6 C3 Fe1 S1 58.01(5) . 8_557
C2 C3 Fe1 P1 -58.4(3) . .
C2 C3 Fe1 P1 58.4(3) 8_557 .
C6 C3 Fe1 P1 180.0 . .
C2 C3 Fe1 Ru1 121.6(3) . .
C2 C3 Fe1 Ru1 -121.6(3) 8_557 .
C6 C3 Fe1 Ru1 0.0 . .
C8 S1 Fe1 C1 -97.6(2) . .
Ru1 S1 Fe1 C1 164.12(14) . .
C8 S1 Fe1 C1 -102.2(3) . 8_557
Ru1 S1 Fe1 C1 159.6(2) . 8_557
C8 S1 Fe1 C2 -164.3(3) . 8_557
Ru1 S1 Fe1 C2 97.4(2) . 8_557
C8 S1 Fe1 C2 -130.7(2) . .
Ru1 S1 Fe1 C2 131.04(15) . .
C8 S1 Fe1 C3 -164.0(2) . .
Ru1 S1 Fe1 C3 97.74(18) . .
C8 S1 Fe1 S1 89.72(17) . 8_557
Ru1 S1 Fe1 S1 -8.55(7) . 8_557
C8 S1 Fe1 P1 3.17(17) . .
Ru1 S1 Fe1 P1 -95.10(5) . .
C8 S1 Fe1 Ru1 98.27(17) . .
C7 P1 Fe1 C1 101.9(2) . .
C7 P1 Fe1 C1 -142.4(2) 8_557 .
C13 P1 Fe1 C1 -20.26(15) . .
C7 P1 Fe1 C1 142.4(2) . 8_557
C7 P1 Fe1 C1 -101.9(2) 8_557 8_557
C13 P1 Fe1 C1 20.26(15) . 8_557
C7 P1 Fe1 C2 167.3(2) . 8_557
C7 P1 Fe1 C2 -77.0(3) 8_557 8_557
C13 P1 Fe1 C2 45.14(19) . 8_557
C7 P1 Fe1 C2 77.0(3) . .
C7 P1 Fe1 C2 -167.3(2) 8_557 .
C13 P1 Fe1 C2 -45.14(19) . .
C7 P1 Fe1 C3 122.15(17) . .
C7 P1 Fe1 C3 -122.15(17) 8_557 .
C13 P1 Fe1 C3 0.0 . .
C7 P1 Fe1 S1 -1.28(17) . .
C7 P1 Fe1 S1 114.42(17) 8_557 .
C13 P1 Fe1 S1 -123.43(3) . .
C7 P1 Fe1 S1 -114.42(17) . 8_557
C7 P1 Fe1 S1 1.28(17) 8_557 8_557
C13 P1 Fe1 S1 123.43(3) . 8_557
C7 P1 Fe1 Ru1 -57.85(17) . .
C7 P1 Fe1 Ru1 57.85(17) 8_557 .
C13 P1 Fe1 Ru1 180.0 . .
C18 C17 Ru1 C17 115.9(2) . 8_557
C20 C17 Ru1 C17 -120.6(4) . 8_557
C18 C17 Ru1 C19 36.0(2) . .
C17 C17 Ru1 C19 -79.90(10) 8_557 .
C20 C17 Ru1 C19 159.5(4) . .
C17 C17 Ru1 C18 -115.9(2) 8_557 .
C20 C17 Ru1 C18 123.5(5) . .
C18 C17 Ru1 C18 78.0(3) . 8_557
C17 C17 Ru1 C18 -37.90(16) 8_557 8_557
C20 C17 Ru1 C18 -158.5(5) . 8_557
C18 C17 Ru1 S1 141.7(2) . 8_557
C17 C17 Ru1 S1 25.72(12) 8_557 8_557
C20 C17 Ru1 S1 -94.9(4) . 8_557
C18 C17 Ru1 S1 -80.7(3) . .
C17 C17 Ru1 S1 163.33(8) 8_557 .
C20 C17 Ru1 S1 42.7(4) . .
C18 C17 Ru1 Fe1 -127.9(2) . .
C17 C17 Ru1 Fe1 116.16(17) 8_557 .
C20 C17 Ru1 Fe1 -4.4(5) . .
C18 C19 Ru1 C17 36.3(3) 8_557 8_557
C18 C19 Ru1 C17 -80.1(3) . 8_557
C22 C19 Ru1 C17 158.05(14) . 8_557
C18 C19 Ru1 C17 80.1(3) 8_557 .
C18 C19 Ru1 C17 -36.3(3) . .
C22 C19 Ru1 C17 -158.05(14) . .
C18 C19 Ru1 C18 116.4(5) 8_557 .
C22 C19 Ru1 C18 -121.8(3) . .
C18 C19 Ru1 C18 -116.4(5) . 8_557
C22 C19 Ru1 C18 121.8(3) . 8_557
C18 C19 Ru1 S1 -54.4(3) 8_557 8_557
C18 C19 Ru1 S1 -170.8(2) . 8_557
C22 C19 Ru1 S1 67.41(9) . 8_557
C18 C19 Ru1 S1 170.8(2) 8_557 .
C18 C19 Ru1 S1 54.4(3) . .
C22 C19 Ru1 S1 -67.41(10) . .
C18 C19 Ru1 Fe1 -121.8(3) 8_557 .
C18 C19 Ru1 Fe1 121.8(3) . .
C22 C19 Ru1 Fe1 0.0 . .
C17 C18 Ru1 C17 -39.4(3) . 8_557
C19 C18 Ru1 C17 80.5(3) . 8_557
C21 C18 Ru1 C17 -158.4(5) . 8_557
C19 C18 Ru1 C17 119.9(4) . .
C21 C18 Ru1 C17 -119.1(5) . .
C17 C18 Ru1 C19 -119.9(4) . .
C21 C18 Ru1 C19 121.0(5) . .
C17 C18 Ru1 C18 -81.9(3) . 8_557
C19 C18 Ru1 C18 38.0(3) . 8_557
C21 C18 Ru1 C18 159.0(4) . 8_557
C17 C18 Ru1 S1 -99.8(4) . 8_557
C19 C18 Ru1 S1 20.1(5) . 8_557
C21 C18 Ru1 S1 141.1(3) . 8_557
C17 C18 Ru1 S1 105.3(3) . .
C19 C18 Ru1 S1 -134.8(3) . .
C21 C18 Ru1 S1 -13.8(4) . .
C17 C18 Ru1 Fe1 109.0(3) . .
C19 C18 Ru1 Fe1 -131.1(3) . .
C21 C18 Ru1 Fe1 -10.0(6) . .
C8 S1 Ru1 C17 126.4(3) . 8_557
Fe1 S1 Ru1 C17 -128.78(19) . 8_557
C8 S1 Ru1 C17 110.0(2) . .
Fe1 S1 Ru1 C17 -145.13(13) . .
C8 S1 Ru1 C19 43.0(2) . .
Fe1 S1 Ru1 C19 147.79(18) . .
C8 S1 Ru1 C18 72.7(2) . .
Fe1 S1 Ru1 C18 177.56(12) . .
C8 S1 Ru1 C18 56.9(4) . 8_557
Fe1 S1 Ru1 C18 161.7(3) . 8_557
C8 S1 Ru1 S1 -96.92(18) . 8_557
Fe1 S1 Ru1 S1 7.92(7) . 8_557
C8 S1 Ru1 Fe1 -104.84(18) . .
C1 Fe1 Ru1 C17 87.1(4) . 8_557
C1 Fe1 Ru1 C17 -22.6(4) 8_557 8_557
C2 Fe1 Ru1 C17 -3.9(3) 8_557 8_557
C2 Fe1 Ru1 C17 68.4(3) . 8_557
C3 Fe1 Ru1 C17 32.27(19) . 8_557
S1 Fe1 Ru1 C17 127.0(2) . 8_557
S1 Fe1 Ru1 C17 -62.4(2) 8_557 8_557
P1 Fe1 Ru1 C17 -147.73(19) . 8_557
C1 Fe1 Ru1 C17 22.6(4) . .
C1 Fe1 Ru1 C17 -87.1(4) 8_557 .
C2 Fe1 Ru1 C17 -68.4(3) 8_557 .
C2 Fe1 Ru1 C17 3.9(3) . .
C3 Fe1 Ru1 C17 -32.27(19) . .
S1 Fe1 Ru1 C17 62.4(2) . .
S1 Fe1 Ru1 C17 -127.0(2) 8_557 .
P1 Fe1 Ru1 C17 147.73(19) . .
C1 Fe1 Ru1 C19 -125.1(3) . .
C1 Fe1 Ru1 C19 125.1(3) 8_557 .
C2 Fe1 Ru1 C19 143.83(17) 8_557 .
C2 Fe1 Ru1 C19 -143.83(17) . .
C3 Fe1 Ru1 C19 180.0 . .
S1 Fe1 Ru1 C19 -85.29(4) . .
S1 Fe1 Ru1 C19 85.29(4) 8_557 .
P1 Fe1 Ru1 C19 0.0 . .
C1 Fe1 Ru1 C18 -44.5(4) . .
C1 Fe1 Ru1 C18 -154.2(4) 8_557 .
C2 Fe1 Ru1 C18 -135.5(3) 8_557 .
C2 Fe1 Ru1 C18 -63.2(3) . .
C3 Fe1 Ru1 C18 -99.3(2) . .
S1 Fe1 Ru1 C18 -4.6(2) . .
S1 Fe1 Ru1 C18 165.9(2) 8_557 .
P1 Fe1 Ru1 C18 80.7(2) . .
C1 Fe1 Ru1 C18 154.2(4) . 8_557
C1 Fe1 Ru1 C18 44.5(4) 8_557 8_557
C2 Fe1 Ru1 C18 63.2(3) 8_557 8_557
C2 Fe1 Ru1 C18 135.5(3) . 8_557
C3 Fe1 Ru1 C18 99.3(2) . 8_557
S1 Fe1 Ru1 C18 -165.9(2) . 8_557
S1 Fe1 Ru1 C18 4.6(2) 8_557 8_557
P1 Fe1 Ru1 C18 -80.7(2) . 8_557
C1 Fe1 Ru1 S1 149.6(3) . 8_557
C1 Fe1 Ru1 S1 39.8(3) 8_557 8_557
C2 Fe1 Ru1 S1 58.54(17) 8_557 8_557
C2 Fe1 Ru1 S1 130.88(17) . 8_557
C3 Fe1 Ru1 S1 94.71(4) . 8_557
S1 Fe1 Ru1 S1 -170.58(8) . 8_557
P1 Fe1 Ru1 S1 -85.29(4) . 8_557
C1 Fe1 Ru1 S1 -39.8(3) . .
C1 Fe1 Ru1 S1 -149.6(3) 8_557 .
C2 Fe1 Ru1 S1 -130.88(17) 8_557 .
C2 Fe1 Ru1 S1 -58.54(17) . .
C3 Fe1 Ru1 S1 -94.71(4) . .
S1 Fe1 Ru1 S1 170.58(8) 8_557 .
P1 Fe1 Ru1 S1 85.29(4) . .

loop_
_platon_squeeze_void_nr
_platon_squeeze_void_average_x
_platon_squeeze_void_average_y
_platon_squeeze_void_average_z
_platon_squeeze_void_volume
_platon_squeeze_void_count_electrons
_platon_squeeze_void_content
1 0.000 0.000 -0.008 298 39 ' '
2 0.045 0.413 0.750 82 16 ' '
3 -0.045 0.587 0.250 82 16 ' '
4 0.333 0.667 0.250 127 26 ' '
5 0.368 0.955 0.750 83 16 ' '
6 0.413 0.368 0.250 82 16 ' '
7 0.587 0.631 0.750 82 16 ' '
8 0.631 1.045 0.250 82 16 ' '
9 0.667 0.333 0.750 127 26 ' '
